data_7202359
loop_
_publ_author_name
'Johnstone, Russell D. L.'
'Francis, Duncan'
'Lennie, Alistair R.'
'Marshall, William G.'
'Moggach, Stephen A.'
'Parsons, Simon'
'Pidcock, Elna'
'Warren, John E.'

_publ_section_title
;
 High-pressure polymorphism in L-serine monohydrate: identification of
 driving forces in high pressure phase transitions and possible
 implications for pressure-induced protein denaturation
;
_journal_issue 12
_journal_name_full CrystEngComm
_journal_page_first 1758
_journal_paper_doi 10.1039/b810746g
_journal_volume 10
_journal_year 2008
_chemical_absolute_configuration syn
_chemical_formula_moiety 'C3 H9 N1 O4'
_chemical_formula_sum 'C3 H9 N O4'
_chemical_formula_weight 123.11
_chemical_name_common 'Serine Monohydrate'
_space_group_IT_number 19
_symmetry_cell_setting orthorhombic
_symmetry_space_group_name_Hall 'P 2ac 2ab'
_symmetry_space_group_name_H-M 'P 21 21 21'
_atom_sites_solution_hydrogens 'from Frey et al'
_atom_sites_solution_primary direct
_cell_angle_alpha 90
_cell_angle_beta 90
_cell_angle_gamma 90
_cell_formula_units_Z 4
_cell_length_a 9.3706(6)
_cell_length_b 11.204(2)
_cell_length_c 4.5341(3)
_cell_measurement_reflns_used 597
_cell_measurement_temperature 293
_cell_measurement_theta_max 17
_cell_measurement_theta_min 3
_cell_volume 476.03(10)
_computing_cell_refinement 'SAINT (Siemens ,1995)'
_computing_data_collection 'SMART (Siemens, 1993)'
_computing_data_reduction 'SAINT (Siemens ,1995)'
_computing_molecular_graphics Diamond
_computing_publication_material 'Topas, Crystals and Platon'
_computing_structure_refinement 'Crystals and Topas'
_computing_structure_solution 'Frey et al'
_diffrn_ambient_pressure 3700000
_diffrn_ambient_temperature 293
_diffrn_measured_fraction_theta_full 0.481
_diffrn_measured_fraction_theta_max 0.470
_diffrn_measurement_device_type 'Bruker SMART'
_diffrn_measurement_method \w
_diffrn_radiation_monochromator silicon
_diffrn_radiation_type ' Synchrotron '
_diffrn_radiation_wavelength 0.48650
_diffrn_reflns_av_R_equivalents 0.1235
_diffrn_reflns_limit_h_max 11
_diffrn_reflns_limit_h_min 0
_diffrn_reflns_limit_k_max 6
_diffrn_reflns_limit_k_min 0
_diffrn_reflns_limit_l_max 5
_diffrn_reflns_limit_l_min 0
_diffrn_reflns_number 2574
_diffrn_reflns_reduction_process
;
Merged with SORTAV
R.H. Blessing, (1987) Cryst. Rev. 1, 3-58
;
_diffrn_reflns_theta_full 13.890
_diffrn_reflns_theta_max 17.807
_diffrn_reflns_theta_min 2.976
_diffrn_standards_number 0
_exptl_absorpt_coefficient_mu 0.159
_exptl_absorpt_correction_T_max 0.98
_exptl_absorpt_correction_T_min 0.06
_exptl_absorpt_correction_type multi-scan
_exptl_absorpt_process_details 'SADABS (Siemens, 1996)'
_exptl_crystal_colour colourless
_exptl_crystal_density_diffrn 1.718
_exptl_crystal_description block
_exptl_crystal_F_000 264
_exptl_crystal_recrystallization_method 'From H2O/EtOH'
_exptl_crystal_size_max 0.20
_exptl_crystal_size_mid 0.20
_exptl_crystal_size_min 0.10
_refine_diff_density_max 0.20
_refine_diff_density_min -0.19
_refine_ls_goodness_of_fit_ref 1.559
_refine_ls_hydrogen_treatment refall
_refine_ls_matrix_type full
_refine_ls_number_parameters 131
_refine_ls_number_reflns 275
_refine_ls_number_restraints 2
_refine_ls_R_factor_all 0.0546
_refine_ls_R_factor_gt 0.0418
_refine_ls_shift/su_max 0.000
_refine_ls_structure_factor_coef Fsqd
_refine_ls_weighting_scheme sigma
_refine_ls_wR_factor_all 0.0781
_refine_ls_wR_factor_gt 0.0947
_refine_ls_wR_factor_ref 0.07813
_reflns_limit_h_max 11
_reflns_limit_h_min 0
_reflns_limit_k_max 6
_reflns_limit_k_min 0
_reflns_limit_l_max 5
_reflns_limit_l_min 0
_reflns_number_gt 233
_reflns_number_total 288
_reflns_threshold_expression I>2.0\s(I)
_oxford_structure_analysis_title 'serhy3 in P2(1)2(1)2(1)'
_cod_data_source_file b810746g.txt
_cod_data_source_block x_serhyI_37kbar
_cod_depositor_comments
;
The following automatic conversions were performed:
'_symmetry_cell_setting' value 'Orthorhombic' changed to 'orthorhombic'
according to '/home/saulius/struct/CIF-dictionaries/cif_core.dic'
dictionary named 'cif_core.dic' version 2.4.1 from 2010-06-29.

Automatic conversion script
Id: cif_fix_enum 1527 2010-12-29 10:47:43Z saulius 
;
_cod_original_cell_volume 476.02(10)
_cod_original_sg_symbol_H-M 'P 21 21 21 '
_cod_original_formula_sum 'C3 H9 N1 O4'
_cod_database_code 7202359

loop_
_symmetry_equiv_pos_as_xyz
x,y,z
x+1/2,-y+1/2,-z
-x,y+1/2,-z+1/2
-x+1/2,-y,z+1/2

loop_
_atom_site_aniso_label
_atom_site_aniso_U_11
_atom_site_aniso_U_22
_atom_site_aniso_U_33
_atom_site_aniso_U_23
_atom_site_aniso_U_13
_atom_site_aniso_U_12
O1 0.0224(10) 0.041(11) 0.0525(17) 0.025(3) -0.0061(10) -0.003(2)
O2 0.0223(9) 0.029(9) 0.0217(11) 0.0032(18) 0.0026(8) -0.0038(17)
O3 0.0194(10) 0.048(9) 0.0299(12) -0.006(2) 0.0043(8) -0.0021(19)
N1 0.0155(9) 0.034(11) 0.0242(13) -0.003(2) -0.0026(9) 0.001(2)
C1 0.0142(13) 0.038(12) 0.0158(14) 0.000(3) 0.0038(11) 0.002(2)
C2 0.0194(13) 0.028(13) 0.0185(14) 0.001(3) 0.0011(10) 0.000(3)
C3 0.0206(14) 0.031(14) 0.0230(15) -0.001(3) -0.0003(11) 0.004(3)
O4 0.0258(10) 0.042(10) 0.0314(12) -0.002(2) -0.0019(9) 0.0004(17)

loop_
_atom_site_label
_atom_site_type_symbol
_atom_site_thermal_displace_type
_atom_site_fract_x
_atom_site_fract_y
_atom_site_fract_z
_atom_site_occupancy
_atom_site_U_iso_or_equiv
_atom_site_calc_flag
_atom_site_refinement_flags
O1 O Uani 0.5579(7) 0.1506(8) 0.4547(18) 1.000 0.039(4) . .
O2 O Uani 0.6311(8) 0.3147(8) 0.2401(18) 1.000 0.024(3) . .
O3 O Uani 0.332(2) 0.396(2) 0.482(5) 1.000 0.032(3) . .
N1 N Uani 0.2990(9) 0.1544(10) 0.233(2) 1.000 0.025(4) . .
C1 C Uani 0.5409(2) 0.2368(3) 0.2882(5) 1.000 0.023(4) . .
C2 C Uani 0.3989(3) 0.2486(7) 0.1300(10) 1.000 0.022(4) . .
C3 C Uani 0.3379(11) 0.3727(15) 0.177(3) 1.000 0.025(5) . .
O4 O Uani 0.0786(2) -0.0017(6) 0.3261(6) 1.000 0.033(3) . .
H1 H Uiso 0.413(2) 0.2355(16) -0.075(4) 1.000 0.006(4) . .
H2 H Uiso 0.3977(19) 0.429(2) 0.083(5) 1.000 0.006(4) . .
H3 H Uiso 0.245(3) 0.376(2) 0.095(5) 1.000 0.006(4) . .
H4 H Uiso 0.2718(18) 0.1719(17) 0.412(4) 1.000 0.006(4) . .
H5 H Uiso 0.226(2) 0.1527(17) 0.115(4) 1.000 0.006(4) . .
H6 H Uiso 0.343(2) 0.0862(16) 0.231(4) 1.000 0.006(4) . .
H7 H Uiso 0.245(4) 0.383(3) 0.524(7) 1.000 0.006(4) . .
H8 H Uiso 0.041(2) -0.048(2) 0.197(4) 1.000 0.006(4) . .
H9 H Uiso 0.008(2) 0.0374(19) 0.399(4) 1.000 0.006(4) . .

loop_
_atom_type_symbol
_atom_type_scat_dispersion_real
_atom_type_scat_dispersion_imag
_atom_type_scat_Cromer_Mann_a1
_atom_type_scat_Cromer_Mann_b1
_atom_type_scat_Cromer_Mann_a2
_atom_type_scat_Cromer_Mann_b2
_atom_type_scat_Cromer_Mann_a3
_atom_type_scat_Cromer_Mann_b3
_atom_type_scat_Cromer_Mann_a4
_atom_type_scat_Cromer_Mann_b4
_atom_type_scat_Cromer_Mann_c
_atom_type_scat_source
C 0.0010 0.0010 2.3100 20.8439 1.0200 10.2075 1.5886 0.5687 0.8650 51.6512 0.2156 'International Tables Vol C 4.2.6.8 and 6.1.1.4'
H 0.0000 0.0000 0.4930 10.5109 0.3229 26.1257 0.1402 3.1424 0.0408 57.7998 0.0030 'International Tables Vol C 4.2.6.8 and 6.1.1.4'
N 0.0020 0.0010 12.2126 0.0057 3.1322 9.8933 2.0125 28.9975 1.1663 0.5826 -11.5290 'International Tables Vol C 4.2.6.8 and 6.1.1.4'
O 0.0040 0.0030 3.0485 13.2771 2.2868 5.7011 1.5463 0.3239 0.8670 32.9089 0.2508 'International Tables Vol C 4.2.6.8 and 6.1.1.4'

loop_
_geom_angle_atom_site_label_1
_geom_angle_atom_site_label_2
_geom_angle_atom_site_label_3
_geom_angle
_geom_angle_site_symmetry_1
_geom_angle_site_symmetry_2
_geom_angle_site_symmetry_3
_geom_angle_publ_flag
C3 O3 H7 103(3) . . . no
H8 O4 H9 104.7(18) . . . no
C2 N1 H5 108.6(15) . . . no
C2 N1 H6 108.8(14) . . . no
H4 N1 H5 110.3(19) . . . no
H4 N1 H6 110(2) . . . no
H5 N1 H6 110(2) . . . no
C2 N1 H4 108.5(15) . . . no
O1 C1 O2 124.9(5) . . . yes
O2 C1 C2 117.1(5) . . . yes
O1 C1 C2 118.0(5) . . . yes
N1 C2 C1 110.0(5) . . . yes
N1 C2 C3 111.7(6) . . . yes
C1 C2 C3 110.1(6) . . . no
O3 C3 C2 108.8(13) . . . yes
N1 C2 H1 106.6(13) . . . no
C3 C2 H1 109.3(13) . . . no
C1 C2 H1 109.1(12) . . . no
O3 C3 H2 110(2) . . . no
O3 C3 H3 110.0(19) . . . no
C2 C3 H3 109.1(19) . . . no
H2 C3 H3 110(2) . . . no
C2 C3 H2 108.9(16) . . . no

loop_
_geom_bond_atom_site_label_1
_geom_bond_atom_site_label_2
_geom_bond_distance
_geom_bond_site_symmetry_1
_geom_bond_site_symmetry_2
_geom_bond_publ_flag
O1 C1 1.236(9) . . yes
O2 C1 1.234(9) . . yes
O3 C3 1.41(3) . . yes
O3 H7 0.85(4) . . no
O4 H9 0.86(2) . . no
O4 H8 0.86(2) . . no
N1 C2 1.486(12) . . yes
N1 H5 0.87(2) . . no
N1 H4 0.87(2) . . no
N1 H6 0.87(2) . . no
C1 C2 1.517(4) . . no
C2 C3 1.518(18) . . no
C2 H1 0.950(19) . . no
C3 H3 0.95(3) . . no
C3 H2 0.95(3) . . no

loop_
_geom_torsion_atom_site_label_1
_geom_torsion_atom_site_label_2
_geom_torsion_atom_site_label_3
_geom_torsion_atom_site_label_4
_geom_torsion
_geom_torsion_site_symmetry_1
_geom_torsion_site_symmetry_2
_geom_torsion_site_symmetry_3
_geom_torsion_site_symmetry_4
_geom_torsion_publ_flag
O1 C1 C2 N1 5.1(8) . . . . no
O1 C1 C2 C3 128.6(8) . . . . no
O2 C1 C2 N1 -174.9(6) . . . . no
O2 C1 C2 C3 -51.4(8) . . . . no
N1 C2 C3 O3 68.6(12) . . . . no
C1 C2 C3 O3 -53.9(12) . . . . no

loop_
_cod_related_entry_id
_cod_related_entry_database
_cod_related_entry_code
1 ChemSpider 24770743
